data_7133813
loop_
_publ_author_name
'Saha, Ratnakar'
'Maharana, Suraj Kumar'
'Jana, Narayan Ch'
'Bagh, Bidraha'

_publ_section_title
;
 Copper-catalyzed C(sp<sup>3</sup>)-H alkylation of fluorene with primary
 and secondary alcohols using a borrowing hydrogen method.
;
_journal_issue 74
_journal_name_full 'Chemical communications (Cambridge, England)'
_journal_page_first 10144
_journal_page_last 10147
_journal_paper_doi 10.1039/d4cc03310h
_journal_volume 60
_journal_year 2024
_chemical_formula_moiety 'C21 H22 Cl Cu N2 S'
_chemical_formula_sum 'C21 H22 Cl Cu N2 S'
_chemical_formula_weight 433.45
_space_group_crystal_system orthorhombic
_space_group_IT_number 19
_space_group_name_Hall 'P 2ac 2ab'
_space_group_name_H-M_alt 'P 21 21 21'
_atom_sites_solution_hydrogens mixed
_atom_sites_solution_primary dual
_audit_creation_date 2024-06-14
_audit_creation_method
;
Olex2 1.5
(compiled 2024.02.16 svn.r378c4104 for OlexSys, GUI svn.r6928)
;
_audit_update_record
;
2024-06-14 deposited with the CCDC.	2024-08-09 downloaded from the CCDC.
;
_cell_angle_alpha 90
_cell_angle_beta 90
_cell_angle_gamma 90
_cell_formula_units_Z 4
_cell_length_a 8.56440(10)
_cell_length_b 9.69930(10)
_cell_length_c 23.7155(2)
_cell_measurement_reflns_used 43999
_cell_measurement_temperature 100.00(10)
_cell_measurement_theta_max 75.1400
_cell_measurement_theta_min 3.7180
_cell_volume 1970.02(3)
_computing_cell_refinement 'CrysAlisPro 1.171.40.67a (Rigaku OD, 2019)'
_computing_data_collection 'CrysAlisPro 1.171.40.67a (Rigaku OD, 2019)'
_computing_data_reduction 'CrysAlisPro 1.171.40.67a (Rigaku OD, 2019)'
_computing_molecular_graphics 'Olex2 1.5 (Dolomanov et al., 2009)'
_computing_publication_material 'Olex2 1.5 (Dolomanov et al., 2009)'
_computing_structure_refinement 'SHELXL 2016/6 (Sheldrick, 2015)'
_computing_structure_solution 'SHELXT 2014/5 (Sheldrick, 2014)'
_diffrn_ambient_temperature 100.00(10)
_diffrn_detector_area_resol_mean 5.8140
_diffrn_detector_type 'Pilatus 200K'
_diffrn_measured_fraction_theta_full 1.000
_diffrn_measured_fraction_theta_max 1.000
_diffrn_measurement_details
;
List of Runs (angles in degrees, time in seconds):

  # Type    Start    End  Width  t~exp~   \w     \q     \k     \f   Frames
#--------------------------------------------------------------------------
  1  \w    -72.00  20.00   0.50    0.50    --  -38.50  95.00  95.00  184
  2  \w      2.00  83.00   0.50    0.50    --   49.56 -95.00 -15.00  162
  3  \w    104.00 171.00   0.50    2.50    --  102.63  95.00  95.00  134
  4  \w     34.00 106.00   0.50    2.50    --  102.63 -95.00 -15.00  144
  5  \w    -45.00  -1.00   0.50    0.50    --    2.00 119.00 -69.61   88
  6  \w    -42.00 -16.00   0.50    0.50    --   22.00 146.00  49.27   52
  7  \w      5.00  31.00   0.50    0.50    --   34.00  87.00-123.16   52
  8  \w      4.00  30.00   0.50    0.50    --   34.00  88.00-172.50   52
  9  \w      5.00  31.00   0.50    0.50    --   34.00  87.00  -1.29   52
 10  \w     13.00  42.00   0.50    0.50    --   38.00  80.00 133.82   58
 11  \w    -86.00  -6.00   0.50    0.50    --  -38.50 125.00 150.00  160
 12  \w    -42.00  28.00   0.50    0.50    --  -38.50  38.00 -30.00  140
 13  \w     16.00  42.00   0.50    0.50    --   42.00  82.00  55.92   52
 14  \w     16.00  42.00   0.50    0.50    --   42.00  82.00 -17.51   52
 15  \w     16.00  42.00   0.50    0.50    --   42.00  82.00 -84.70   52
 16  \w     30.00 114.00   0.50    0.50    --   50.00  73.00-136.29  168
 17  \w     29.00 114.00   0.50    0.50    --   50.00  74.00-179.01  170
 18  \w     33.00 118.00   0.50    0.50    --   54.00  74.00   8.61  170
 19  \w     37.00 122.00   0.50    0.50    --   58.00  74.00 154.84  170
 20  \w     39.00 122.00   0.50    0.50    --   58.00  72.00-102.61  166
 21  \w     37.00 122.00   0.50    0.50    --   58.00  74.00  75.14  170
 22  \w     37.00 122.00   0.50    0.50    --   58.00  74.00 -80.70  170
 23  \w     38.00 122.00   0.50    0.50    --   58.00  73.00 102.47  168
 24  \w     37.00 122.00   0.50    0.50    --   58.00  74.00-136.87  170
 25  \w     38.00 122.00   0.50    0.50    --   58.00  73.00 -50.17  168
 26  \w     38.00 122.00   0.50    0.50    --   58.00  73.00 132.37  168
 27  \w     47.00 125.00   0.50    0.50    --   62.00  65.00 -34.53  156
 28  \w     43.00 126.00   0.50    0.50    --   62.00  72.00  25.75  166
 29  \w     52.00 129.00   0.50    0.50    --   66.00  63.00  10.08  154
 30  \w     48.00 129.00   0.50    0.50    --   66.00  69.00 -22.34  162
 31  \w     45.00 130.00   0.50    0.50    --   66.00  74.00  48.30  170
 32  \w     49.00  88.00   0.50    0.50    --   70.00  74.00 177.15   78
 33  \w     53.00  79.00   0.50    0.50    --   70.00  69.00-129.47   52
 34  \w     50.00  95.00   0.50    0.50    --   70.00  73.00 -92.87   90
 35  \w     50.00  85.00   0.50    0.50    --   70.00  73.00  84.03   70
 36  \w     59.00  99.00   0.50    0.50    --   74.00  65.00 -31.36   80
 37  \w     61.00  87.00   0.50    0.50    --   74.00  61.00 121.62   52
 38  \w     61.00  96.00   0.50    2.50    --   78.00  68.00  77.47   70
 39  \w     68.00 107.00   0.50    2.50    --   78.00  56.00  52.62   78
 40  \w     64.00  90.00   0.50    2.50    --   82.00  69.00-153.88   52
 41  \w     70.00 143.00   0.50    2.50    --   82.00  58.00-112.82  146
 42  \w     67.00  93.00   0.50    2.50    --   82.00  64.00  23.51   52
 43  \w    115.00 141.00   0.50    2.50    --   82.00  64.00  23.51   52
 44  \w    114.00 143.00   0.50    2.50    --   86.00  73.00 141.35   58
 45  \w     65.00  96.00   0.50    2.50    --   86.00  74.00 125.71   62
 46  \w     67.00 110.00   0.50    2.50    --   86.00  73.00 141.35   86
 47  \w    102.00 149.00   0.50    2.50    --   86.00  74.00 125.71   94
 48  \w     70.00 114.00   0.50    2.50    --   86.00  71.00 154.23   88
 49  \w     68.00 106.00   0.50    2.50    --   86.00  69.00 119.93   76
 50  \w     76.00 139.00   0.50    2.50    --   94.00  70.00 -36.89  126
 51  \w    136.00 162.00   0.50    2.50    --  102.63  61.00-150.00   52
 52  \w     90.00 125.00   0.50    2.50    --  102.63  61.00-150.00   70
 53  \w     91.00 166.00   0.50    2.50    --  102.63  57.00 -12.81  150
 54  \w    140.00 165.00   0.50    2.50    --  102.63  61.00 -60.00   50
 55  \w     90.00 120.00   0.50    2.50    --  102.63  61.00 -60.00   60
 56  \w     72.00 107.00   0.50    2.50    --  102.63 -94.00 120.00   70
 57  \w     47.00 111.00   0.50    2.50    --  102.63-125.00   0.00  128
 58  \w     90.00 165.00   0.50    2.50    --  102.63  61.00  90.00  150
 59  \w     76.00 102.00   0.50    2.50    --  102.63 -94.00-180.00   52
 60  \w     54.00 104.00   0.50    2.50    --  102.63 -30.00 150.00  100
 61  \w     39.00  64.00   0.50    2.50    --  102.63 -94.00 120.00   50
 62  \w    137.00 164.00   0.50    2.50    --  102.63  61.00 -90.00   54
 63  \w     90.00 115.00   0.50    2.50    --  102.63  61.00 -90.00   50
 64  \w     71.00 104.00   0.50    2.50    --  102.63 -94.00  60.00   66
 65  \w     35.00  62.00   0.50    2.50    --  102.63 -94.00  60.00   54
 66  \w     38.00  95.00   0.50    2.50    --  102.63 -45.00   0.00  114
 67  \w    103.00 165.00   0.50    2.50    --  102.63  77.00  60.00  124
 68  \w     90.00 164.00   0.50    2.50    --  102.63  61.00-180.00  148
 69  \w     92.00 141.00   0.50    2.50    --  102.63  61.00  30.00   98
 70  \w     81.00 107.00   0.50    2.50    --  102.63 -94.00   0.00   52
 71  \w    102.00 156.00   0.50    2.50    --  102.63 125.00  30.00  108
 72  \w     81.00 115.00   0.50    2.50    --  102.63 -61.00 120.00   68
 73  \w     42.00  67.00   0.50    2.50    --  102.63 -94.00   0.00   50
 74  \w     92.00 127.00   0.50    2.50    --  102.63  59.00  51.54   70
 75  \w     38.00 106.00   0.50    2.50    --  102.63 -45.00 -90.00  136
 76  \w    101.00 151.00   0.50    2.50    --  102.63  45.00 -60.00  100
 77  \w     35.00 107.00   0.50    2.50    --  102.63 -94.00-120.00  144
 78  \w     81.00 107.00   0.50    2.50    --  102.63-125.00-150.00   52
 79  \w     39.00  80.00   0.50    2.50    --  102.63-125.00-150.00   82
 80  \w     38.00 105.00   0.50    2.50    --  102.63 -45.00  60.00  134
 81  \w    111.00 167.00   0.50    2.50    --  102.63  77.00 150.00  112
 82  \w     91.00 164.00   0.50    2.50    --  102.63  61.00   0.00  146
 83  \w     90.00 165.00   0.50    2.50    --  102.63  61.00-120.00  150
 84  \w     41.00  68.00   0.50    2.50    --  102.63 -61.00 120.00   54
;
_diffrn_measurement_device 'four-circle diffractometer'
_diffrn_measurement_device_type 'SuperNova, Dual, Cu at home/near, Pilatus 200K'
_diffrn_measurement_method '\w scans'
_diffrn_radiation_type CuK\a
_diffrn_radiation_wavelength 1.54184
_diffrn_reflns_av_R_equivalents 0.0600
_diffrn_reflns_av_unetI/netI 0.0165
_diffrn_reflns_Laue_measured_fraction_full 1.000
_diffrn_reflns_Laue_measured_fraction_max 1.000
_diffrn_reflns_limit_h_max 10
_diffrn_reflns_limit_h_min -10
_diffrn_reflns_limit_k_max 11
_diffrn_reflns_limit_k_min -11
_diffrn_reflns_limit_l_max 28
_diffrn_reflns_limit_l_min -28
_diffrn_reflns_number 55581
_diffrn_reflns_point_group_measured_fraction_full 1.000
_diffrn_reflns_point_group_measured_fraction_max 1.000
_diffrn_reflns_theta_full 67.684
_diffrn_reflns_theta_max 68.246
_diffrn_reflns_theta_min 3.728
_exptl_absorpt_coefficient_mu 3.843
_exptl_absorpt_correction_T_max 1.00000
_exptl_absorpt_correction_T_min 0.79291
_exptl_absorpt_correction_type multi-scan
_exptl_absorpt_process_details
;
CrysAlisPro 1.171.40.67a (Rigaku Oxford Diffraction, 2019)
Empirical absorption correction using spherical harmonics,
 implemented in SCALE3 ABSPACK scaling algorithm.
;
_exptl_crystal_colour 'whiteish gray'
_exptl_crystal_colour_modifier whiteish
_exptl_crystal_colour_primary gray
_exptl_crystal_density_diffrn 1.461
_exptl_crystal_description block
_exptl_crystal_F_000 896
_exptl_crystal_size_max 0.2
_exptl_crystal_size_mid 0.1
_exptl_crystal_size_min 0.1
_refine_diff_density_max 0.864
_refine_diff_density_min -0.836
_refine_diff_density_rms 0.072
_refine_ls_abs_structure_details
;
 Flack x determined using 1453 quotients [(I+)-(I-)]/[(I+)+(I-)]
 (Parsons, Flack and Wagner, Acta Cryst. B69 (2013) 249-259).
;
_refine_ls_abs_structure_Flack 0.024(8)
_refine_ls_extinction_method none
_refine_ls_goodness_of_fit_ref 1.136
_refine_ls_hydrogen_treatment mixed
_refine_ls_matrix_type full
_refine_ls_number_parameters 233
_refine_ls_number_reflns 3620
_refine_ls_number_restraints 0
_refine_ls_restrained_S_all 1.136
_refine_ls_R_factor_all 0.0538
_refine_ls_R_factor_gt 0.0534
_refine_ls_shift/su_max 0.000
_refine_ls_shift/su_mean 0.000
_refine_ls_structure_factor_coef Fsqd
_refine_ls_weighting_details 'w=1/[\s^2^(Fo^2^)+5.4201P] where P=(Fo^2^+2Fc^2^)/3'
_refine_ls_weighting_scheme calc
_refine_ls_wR_factor_gt 0.1062
_refine_ls_wR_factor_ref 0.1065
_reflns_Friedel_coverage 0.730
_reflns_Friedel_fraction_full 0.999
_reflns_Friedel_fraction_max 0.999
_reflns_number_gt 3595
_reflns_number_total 3620
_reflns_threshold_expression 'I > 2\s(I)'
_cod_data_source_file d4cc03310h2.cif
_cod_data_source_block complex1
_cod_database_code 7133813
_shelx_shelxl_version_number 2016/6
_shelx_space_group_comment
;
The symmetry employed for this shelxl refinement is uniquely defined
by the following loop, which should always be used as a source of
symmetry information in preference to the above space-group names.
They are only intended as comments.
;
_olex2_refinement_description
;
1. Fixed Uiso
 At 1.2 times of:
  All C(H) groups, All C(H,H) groups
2. Uiso/Uaniso restraints and constraints
Uanis(C6) = Uanis(C7) = Uanis(C1A) = Uanis(C3A) = Uanis(C8)
3. Others
 Fixed Sof: C7(0.5) H7A(0.5) H7B(0.5) C8(0.5) H8A(0.5) H8B(0.5) C3A(0.5)
 H3AA(0.5) H3AB(0.5) C1A(0.5) H1AA(0.5) H1AB(0.5)
4.a Ternary CH refined with riding coordinates:
 C9(H9)
4.b Secondary CH2 refined with riding coordinates:
 C6(H6A,H6B), C7(H7A,H7B), C8(H8A,H8B), C3A(H3AA,H3AB), C1A(H1AA,H1AB)
4.c Aromatic/amide H refined with riding coordinates:
 C21(H21), C4(H4), C20(H20), C11(H11), C1(H1), C2(H2A), C12(H12), C13(H13),
 C3(H3), C14(H14), C19(H19), C15(H15), C18(H18), C17(H17)
;
_olex2_submission_special_instructions 'No special instructions were received'
_oxdiff_exptl_absorpt_empirical_details
;
Empirical correction (ABSPACK) includes:
- Absorption correction using spherical harmonics
- Frame scaling
;

loop_
_space_group_symop_operation_xyz
'x, y, z'
'-x+1/2, -y, z+1/2'
'-x, y+1/2, -z+1/2'
'x+1/2, -y+1/2, -z'

loop_
_atom_site_label
_atom_site_type_symbol
_atom_site_fract_x
_atom_site_fract_y
_atom_site_fract_z
_atom_site_U_iso_or_equiv
_atom_site_adp_type
_atom_site_occupancy
_atom_site_site_symmetry_order
_atom_site_calc_flag
_atom_site_refinement_flags_posn
_atom_site_refinement_flags_adp
_atom_site_refinement_flags_occupancy
_atom_site_disorder_assembly
_atom_site_disorder_group
Cu1 Cu 0.44313(11) 0.39038(11) 0.41781(5) 0.0491(3) Uani 1 1 d . . . . .
Cl1 Cl 0.65946(18) 0.43290(16) 0.46746(7) 0.0403(3) Uani 1 1 d . . . . .
S1 S 0.4405(2) 0.3338(3) 0.32477(8) 0.0891(10) Uani 1 1 d . . . . .
N2 N 0.2306(7) 0.2739(5) 0.4278(2) 0.0403(13) Uani 1 1 d . . . . .
N1 N 0.2894(5) 0.5515(5) 0.4275(2) 0.0353(12) Uani 1 1 d . . . . .
C5 C 0.1429(7) 0.5181(6) 0.4398(2) 0.0275(12) Uani 1 1 d . . . . .
C21 C 0.7223(7) 0.1242(8) 0.3825(2) 0.0396(15) Uani 1 1 d . . . . .
H21 H 0.754251 0.213959 0.393693 0.048 Uiso 1 1 calc R U . . .
C16 C 0.6382(8) 0.1070(9) 0.3327(2) 0.0500(19) Uani 1 1 d . . . . .
C4 C 0.0325(8) 0.6166(7) 0.4521(3) 0.0464(17) Uani 1 1 d . . . . .
H4 H -0.072508 0.591343 0.459882 0.056 Uiso 1 1 calc R U . . .
C20 C 0.7594(8) 0.0135(7) 0.4154(3) 0.0452(16) Uani 1 1 d . . . . .
H20 H 0.815713 0.027272 0.449471 0.054 Uiso 1 1 calc R U . . .
C11 C 0.7864(8) 0.4227(9) 0.3122(3) 0.0485(19) Uani 1 1 d . . . . .
H11 H 0.739550 0.438483 0.347938 0.058 Uiso 1 1 calc R U . . .
C10 C 0.7298(8) 0.3201(9) 0.2779(3) 0.049(2) Uani 1 1 d . . . . .
C1 C 0.3288(8) 0.6854(7) 0.4274(3) 0.0515(19) Uani 1 1 d . . . . .
H1 H 0.433802 0.709174 0.418771 0.062 Uiso 1 1 calc R U . . .
C2 C 0.2283(10) 0.7874(8) 0.4387(3) 0.057(2) Uani 1 1 d . . . . .
H2A H 0.260333 0.881053 0.437014 0.068 Uiso 1 1 calc R U . . .
C12 C 0.9117(9) 0.5036(8) 0.2950(3) 0.053(2) Uani 1 1 d . . . . .
H12 H 0.948404 0.575647 0.318716 0.064 Uiso 1 1 calc R U . . .
C6 C 0.1028(7) 0.3660(7) 0.4441(3) 0.0452(12) Uani 1 1 d . . . . .
H6A H 0.072212 0.345156 0.483439 0.054 Uiso 1 1 calc R U . . .
H6B H 0.011458 0.346903 0.419717 0.054 Uiso 1 1 calc R U . . .
C13 C 0.9823(11) 0.4800(8) 0.2442(4) 0.064(2) Uani 1 1 d . . . . .
H13 H 1.069756 0.533842 0.233066 0.076 Uiso 1 1 calc R U . . .
C3 C 0.0780(11) 0.7534(8) 0.4529(4) 0.066(2) Uani 1 1 d . . . . .
H3 H 0.005660 0.823315 0.463143 0.080 Uiso 1 1 calc R U . . .
C14 C 0.9259(10) 0.3774(9) 0.2090(3) 0.061(2) Uani 1 1 d . . . . .
H14 H 0.973715 0.362152 0.173427 0.073 Uiso 1 1 calc R U . . .
C19 C 0.7158(10) -0.1188(9) 0.3998(4) 0.069(3) Uani 1 1 d . . . . .
H19 H 0.741644 -0.195543 0.422933 0.082 Uiso 1 1 calc R U . . .
C15 C 0.7992(9) 0.2960(9) 0.2256(3) 0.053(2) Uani 1 1 d . . . . .
H15 H 0.760903 0.225339 0.201528 0.064 Uiso 1 1 calc R U . . .
C9 C 0.5952(8) 0.2265(11) 0.2947(3) 0.069(3) Uani 1 1 d . . . . .
H9 H 0.552714 0.185871 0.259095 0.083 Uiso 1 1 calc R U . . .
C18 C 0.6351(12) -0.1370(11) 0.3507(5) 0.092(4) Uani 1 1 d . . . . .
H18 H 0.604135 -0.227077 0.339641 0.110 Uiso 1 1 calc R U . . .
C17 C 0.5982(10) -0.0260(12) 0.3169(4) 0.082(4) Uani 1 1 d . . . . .
H17 H 0.544536 -0.040808 0.282364 0.098 Uiso 1 1 calc R U . . .
C7 C 0.1605(15) 0.2255(15) 0.3682(7) 0.0452(12) Uani 0.5 1 d . . P A 2
H7A H 0.079205 0.154407 0.374123 0.054 Uiso 0.5 1 calc R U P A 2
H7B H 0.112039 0.304978 0.348653 0.054 Uiso 0.5 1 calc R U P A 2
C8 C 0.2895(15) 0.1683(16) 0.3333(7) 0.0452(12) Uani 0.5 1 d . . P A 2
H8A H 0.250631 0.137071 0.296078 0.054 Uiso 0.5 1 calc R U P A 2
H8B H 0.341040 0.090045 0.352542 0.054 Uiso 0.5 1 calc R U P A 2
C3A C 0.2699(15) 0.2590(16) 0.3268(7) 0.0452(12) Uani 0.5 1 d . . P A 1
H3AA H 0.187337 0.329634 0.322295 0.054 Uiso 0.5 1 calc R U P A 1
H3AB H 0.261247 0.193601 0.294917 0.054 Uiso 0.5 1 calc R U P A 1
C1A C 0.2432(15) 0.1791(15) 0.3839(6) 0.0452(12) Uani 0.5 1 d . . P A 1
H1AA H 0.146661 0.123321 0.381409 0.054 Uiso 0.5 1 calc R U P A 1
H1AB H 0.331950 0.116033 0.390994 0.054 Uiso 0.5 1 calc R U P A 1
H2 H 0.241(7) 0.218(6) 0.457(2) 0.020(15) Uiso 1 1 d . . . . .

loop_
_atom_site_aniso_label
_atom_site_aniso_U_11
_atom_site_aniso_U_22
_atom_site_aniso_U_33
_atom_site_aniso_U_23
_atom_site_aniso_U_13
_atom_site_aniso_U_12
Cu1 0.0233(4) 0.0558(6) 0.0682(7) 0.0112(6) 0.0052(5) 0.0109(5)
Cl1 0.0325(7) 0.0414(8) 0.0469(8) 0.0001(7) 0.0001(7) 0.0088(6)
S1 0.0267(8) 0.204(3) 0.0367(9) 0.0304(14) -0.0011(8) 0.0197(14)
N2 0.049(3) 0.030(3) 0.043(3) 0.002(3) 0.016(3) 0.003(2)
N1 0.021(2) 0.039(3) 0.045(3) 0.007(2) -0.001(2) 0.000(2)
C5 0.024(3) 0.033(3) 0.026(3) -0.002(2) -0.001(2) -0.002(2)
C21 0.041(3) 0.050(4) 0.028(3) -0.012(3) 0.007(3) -0.017(3)
C16 0.039(3) 0.088(5) 0.024(3) -0.017(4) 0.014(3) -0.029(4)
C4 0.033(4) 0.044(4) 0.063(4) -0.013(3) 0.013(3) 0.007(3)
C20 0.055(4) 0.045(4) 0.036(3) -0.007(3) 0.017(3) -0.014(3)
C11 0.037(3) 0.079(6) 0.029(3) 0.019(4) 0.006(3) 0.012(4)
C10 0.032(3) 0.088(6) 0.029(3) 0.024(4) 0.001(3) 0.013(4)
C1 0.038(4) 0.044(4) 0.073(5) 0.019(4) -0.001(4) -0.015(3)
C2 0.068(5) 0.032(4) 0.070(5) -0.003(4) -0.011(4) -0.004(4)
C12 0.057(5) 0.051(4) 0.051(4) 0.023(3) 0.015(4) 0.011(4)
C6 0.022(2) 0.046(3) 0.068(3) -0.009(3) -0.003(2) -0.003(2)
C13 0.082(6) 0.045(4) 0.063(5) 0.020(4) 0.042(5) 0.009(4)
C3 0.066(6) 0.037(4) 0.096(7) -0.014(4) 0.012(5) 0.009(4)
C14 0.075(5) 0.064(5) 0.045(4) 0.023(4) 0.034(4) 0.019(5)
C19 0.072(5) 0.051(4) 0.084(6) -0.015(4) 0.044(5) -0.025(4)
C15 0.054(5) 0.072(5) 0.034(4) 0.012(4) 0.010(3) 0.012(4)
C9 0.037(4) 0.150(9) 0.020(3) 0.004(4) -0.004(3) -0.024(5)
C18 0.099(8) 0.080(7) 0.098(8) -0.055(6) 0.054(6) -0.063(6)
C17 0.069(6) 0.125(9) 0.052(5) -0.046(6) 0.025(4) -0.057(6)
C7 0.022(2) 0.046(3) 0.068(3) -0.009(3) -0.003(2) -0.003(2)
C8 0.022(2) 0.046(3) 0.068(3) -0.009(3) -0.003(2) -0.003(2)
C3A 0.022(2) 0.046(3) 0.068(3) -0.009(3) -0.003(2) -0.003(2)
C1A 0.022(2) 0.046(3) 0.068(3) -0.009(3) -0.003(2) -0.003(2)

loop_
_atom_type_symbol
_atom_type_description
_atom_type_scat_dispersion_real
_atom_type_scat_dispersion_imag
_atom_type_scat_source
C C 0.0181 0.0091 'International Tables Vol C Tables 4.2.6.8 and 6.1.1.4'
H H 0.0000 0.0000 'International Tables Vol C Tables 4.2.6.8 and 6.1.1.4'
Cl Cl 0.3639 0.7018 'International Tables Vol C Tables 4.2.6.8 and 6.1.1.4'
Cu Cu -1.9646 0.5888 'International Tables Vol C Tables 4.2.6.8 and 6.1.1.4'
N N 0.0311 0.0180 'International Tables Vol C Tables 4.2.6.8 and 6.1.1.4'
S S 0.3331 0.5567 'International Tables Vol C Tables 4.2.6.8 and 6.1.1.4'

loop_
_geom_angle_atom_site_label_1
_geom_angle_atom_site_label_2
_geom_angle_atom_site_label_3
_geom_angle
_geom_angle_site_symmetry_1
_geom_angle_site_symmetry_3
_geom_angle_publ_flag
Cl1 Cu1 S1 124.36(8) . . ?
N2 Cu1 Cl1 137.68(18) . . ?
N2 Cu1 S1 88.37(17) . . ?
N1 Cu1 Cl1 109.39(16) . . ?
N1 Cu1 S1 106.58(17) . . ?
N1 Cu1 N2 81.1(2) . . ?
C9 S1 Cu1 120.6(2) . . ?
C9 S1 C8 92.8(5) . . ?
C8 S1 Cu1 95.7(4) . . ?
C3A S1 Cu1 95.0(6) . . ?
C3A S1 C9 114.0(6) . . ?
Cu1 N2 H2 109(4) . . ?
C6 N2 Cu1 109.9(4) . . ?
C6 N2 C7 97.5(7) . . ?
C6 N2 H2 104(4) . . ?
C7 N2 Cu1 111.9(6) . . ?
C7 N2 H2 124(4) . . ?
C1A N2 Cu1 101.4(6) . . ?
C1A N2 C6 131.1(8) . . ?
C1A N2 H2 100(4) . . ?
C5 N1 Cu1 116.3(4) . . ?
C5 N1 C1 118.3(6) . . ?
C1 N1 Cu1 125.1(4) . . ?
N1 C5 C4 121.8(6) . . ?
N1 C5 C6 117.8(5) . . ?
C4 C5 C6 120.3(6) . . ?
C16 C21 H21 119.7 . . ?
C20 C21 H21 119.7 . . ?
C20 C21 C16 120.7(7) . . ?
C21 C16 C9 122.6(7) . . ?
C17 C16 C21 117.9(8) . . ?
C17 C16 C9 119.4(7) . . ?
C5 C4 H4 120.8 . . ?
C5 C4 C3 118.4(7) . . ?
C3 C4 H4 120.8 . . ?
C21 C20 H20 119.6 . . ?
C21 C20 C19 120.9(8) . . ?
C19 C20 H20 119.6 . . ?
C10 C11 H11 119.7 . . ?
C10 C11 C12 120.5(7) . . ?
C12 C11 H11 119.7 . . ?
C11 C10 C15 119.8(7) . . ?
C11 C10 C9 123.0(6) . . ?
C15 C10 C9 117.1(8) . . ?
N1 C1 H1 118.2 . . ?
C2 C1 N1 123.6(7) . . ?
C2 C1 H1 118.2 . . ?
C1 C2 H2A 120.8 . . ?
C1 C2 C3 118.4(7) . . ?
C3 C2 H2A 120.8 . . ?
C11 C12 H12 119.8 . . ?
C13 C12 C11 120.3(8) . . ?
C13 C12 H12 119.8 . . ?
N2 C6 C5 113.9(5) . . ?
N2 C6 H6A 108.8 . . ?
N2 C6 H6B 108.8 . . ?
C5 C6 H6A 108.8 . . ?
C5 C6 H6B 108.8 . . ?
H6A C6 H6B 107.7 . . ?
C12 C13 H13 120.1 . . ?
C12 C13 C14 119.7(8) . . ?
C14 C13 H13 120.1 . . ?
C4 C3 H3 120.3 . . ?
C2 C3 C4 119.5(7) . . ?
C2 C3 H3 120.3 . . ?
C13 C14 H14 119.8 . . ?
C13 C14 C15 120.5(7) . . ?
C15 C14 H14 119.8 . . ?
C20 C19 H19 120.6 . . ?
C18 C19 C20 118.9(9) . . ?
C18 C19 H19 120.6 . . ?
C10 C15 C14 119.1(8) . . ?
C10 C15 H15 120.5 . . ?
C14 C15 H15 120.5 . . ?
S1 C9 H9 106.8 . . ?
C16 C9 S1 112.3(5) . . ?
C16 C9 C10 115.4(6) . . ?
C16 C9 H9 106.8 . . ?
C10 C9 S1 108.1(7) . . ?
C10 C9 H9 106.8 . . ?
C19 C18 H18 119.6 . . ?
C19 C18 C17 120.7(8) . . ?
C17 C18 H18 119.6 . . ?
C16 C17 H17 119.6 . . ?
C18 C17 C16 120.9(8) . . ?
C18 C17 H17 119.6 . . ?
N2 C7 H7A 109.9 . . ?
N2 C7 H7B 109.9 . . ?
H7A C7 H7B 108.3 . . ?
C8 C7 N2 108.7(10) . . ?
C8 C7 H7A 109.9 . . ?
C8 C7 H7B 109.9 . . ?
S1 C8 H8A 111.1 . . ?
S1 C8 H8B 111.1 . . ?
C7 C8 S1 103.2(10) . . ?
C7 C8 H8A 111.1 . . ?
C7 C8 H8B 111.1 . . ?
H8A C8 H8B 109.1 . . ?
S1 C3A H3AA 109.2 . . ?
S1 C3A H3AB 109.2 . . ?
H3AA C3A H3AB 107.9 . . ?
C1A C3A S1 111.9(10) . . ?
C1A C3A H3AA 109.2 . . ?
C1A C3A H3AB 109.2 . . ?
N2 C1A C3A 109.2(11) . . ?
N2 C1A H1AA 109.8 . . ?
N2 C1A H1AB 109.8 . . ?
C3A C1A H1AA 109.8 . . ?
C3A C1A H1AB 109.8 . . ?
H1AA C1A H1AB 108.3 . . ?

loop_
_geom_bond_atom_site_label_1
_geom_bond_atom_site_label_2
_geom_bond_distance
_geom_bond_site_symmetry_2
_geom_bond_publ_flag
Cu1 Cl1 2.2336(19) . ?
Cu1 S1 2.274(2) . ?
Cu1 N2 2.155(6) . ?
Cu1 N1 2.056(5) . ?
S1 C9 1.830(9) . ?
S1 C8 2.071(14) . ?
S1 C3A 1.632(13) . ?
N2 C6 1.465(8) . ?
N2 C7 1.606(15) . ?
N2 C1A 1.393(15) . ?
N2 H2 0.89(6) . ?
N1 C5 1.329(7) . ?
N1 C1 1.342(8) . ?
C5 C4 1.376(8) . ?
C5 C6 1.518(9) . ?
C21 H21 0.9500 . ?
C21 C16 1.395(8) . ?
C21 C20 1.365(10) . ?
C16 C9 1.513(13) . ?
C16 C17 1.386(12) . ?
C4 H4 0.9500 . ?
C4 C3 1.383(10) . ?
C20 H20 0.9500 . ?
C20 C19 1.387(10) . ?
C11 H11 0.9500 . ?
C11 C10 1.374(11) . ?
C11 C12 1.390(10) . ?
C10 C15 1.395(9) . ?
C10 C9 1.521(11) . ?
C1 H1 0.9500 . ?
C1 C2 1.339(11) . ?
C2 H2A 0.9500 . ?
C2 C3 1.370(12) . ?
C12 H12 0.9500 . ?
C12 C13 1.368(10) . ?
C6 H6A 0.9900 . ?
C6 H6B 0.9900 . ?
C13 H13 0.9500 . ?
C13 C14 1.386(12) . ?
C3 H3 0.9500 . ?
C14 H14 0.9500 . ?
C14 C15 1.398(11) . ?
C19 H19 0.9500 . ?
C19 C18 1.367(14) . ?
C15 H15 0.9500 . ?
C9 H9 1.0000 . ?
C18 H18 0.9500 . ?
C18 C17 1.379(15) . ?
C17 H17 0.9500 . ?
C7 H7A 0.9900 . ?
C7 H7B 0.9900 . ?
C7 C8 1.488(19) . ?
C8 H8A 0.9900 . ?
C8 H8B 0.9900 . ?
C3A H3AA 0.9900 . ?
C3A H3AB 0.9900 . ?
C3A C1A 1.58(2) . ?
C1A H1AA 0.9900 . ?
C1A H1AB 0.9900 . ?

loop_
_geom_torsion_atom_site_label_1
_geom_torsion_atom_site_label_2
_geom_torsion_atom_site_label_3
_geom_torsion_atom_site_label_4
_geom_torsion
_geom_torsion_site_symmetry_1
_geom_torsion_site_symmetry_2
_geom_torsion_site_symmetry_3
_geom_torsion_site_symmetry_4
_geom_torsion_publ_flag
Cu1 S1 C9 C16 42.4(7) . . . . ?
Cu1 S1 C9 C10 -86.1(5) . . . . ?
Cu1 S1 C3A C1A -36.2(10) . . . . ?
Cu1 N2 C6 C5 10.1(7) . . . . ?
Cu1 N2 C7 C8 45.9(12) . . . . ?
Cu1 N2 C1A C3A -54.4(9) . . . . ?
Cu1 N1 C5 C4 174.2(5) . . . . ?
Cu1 N1 C5 C6 -1.5(7) . . . . ?
Cu1 N1 C1 C2 -173.8(6) . . . . ?
S1 C3A C1A N2 68.3(13) . . . . ?
N2 C7 C8 S1 -60.9(12) . . . . ?
N1 C5 C4 C3 -1.7(10) . . . . ?
N1 C5 C6 N2 -6.3(9) . . . . ?
N1 C1 C2 C3 2.0(13) . . . . ?
C5 N1 C1 C2 -0.4(12) . . . . ?
C5 C4 C3 C2 3.3(13) . . . . ?
C21 C16 C9 S1 -72.9(7) . . . . ?
C21 C16 C9 C10 51.6(10) . . . . ?
C21 C16 C17 C18 2.5(12) . . . . ?
C21 C20 C19 C18 0.2(11) . . . . ?
C16 C21 C20 C19 0.7(10) . . . . ?
C4 C5 C6 N2 178.0(6) . . . . ?
C20 C21 C16 C9 -179.7(6) . . . . ?
C20 C21 C16 C17 -2.0(10) . . . . ?
C20 C19 C18 C17 0.3(13) . . . . ?
C11 C10 C15 C14 0.0(11) . . . . ?
C11 C10 C9 S1 45.7(8) . . . . ?
C11 C10 C9 C16 -81.1(10) . . . . ?
C11 C12 C13 C14 1.7(11) . . . . ?
C10 C11 C12 C13 -1.4(11) . . . . ?
C1 N1 C5 C4 0.2(10) . . . . ?
C1 N1 C5 C6 -175.5(7) . . . . ?
C1 C2 C3 C4 -3.4(14) . . . . ?
C12 C11 C10 C15 0.5(10) . . . . ?
C12 C11 C10 C9 178.8(7) . . . . ?
C12 C13 C14 C15 -1.2(12) . . . . ?
C6 N2 C7 C8 160.9(10) . . . . ?
C6 N2 C1A C3A 75.3(12) . . . . ?
C6 C5 C4 C3 173.9(7) . . . . ?
C13 C14 C15 C10 0.3(12) . . . . ?
C19 C18 C17 C16 -1.7(14) . . . . ?
C15 C10 C9 S1 -136.0(6) . . . . ?
C15 C10 C9 C16 97.3(8) . . . . ?
C9 S1 C3A C1A 90.5(11) . . . . ?
C9 C16 C17 C18 -179.8(8) . . . . ?
C9 C10 C15 C14 -178.4(7) . . . . ?
C17 C16 C9 S1 109.5(7) . . . . ?
C17 C16 C9 C10 -125.9(8) . . . . ?
C7 N2 C6 C5 -106.4(8) . . . . ?
C8 S1 C9 C16 -55.9(7) . . . . ?
C8 S1 C9 C10 175.6(6) . . . . ?
C3A S1 C9 C16 -69.6(8) . . . . ?
C3A S1 C9 C10 161.9(7) . . . . ?
C1A N2 C6 C5 -116.4(10) . . . . ?
